data_4318161
loop_
_publ_author_name
'Hitoshi Kumagai'
'Cameron J. Kepert'
'Mohamedally Kurmoo'

_publ_contact_author
;
       Mohamedally Kurmoo
       Groupe des Materiaux Inorganiques
       Institut de Physique et Chimie des Materiaux de Strasbourg
       23 rue du Loess
       67037 Strasbourg Cedex
       France
;
_publ_contact_author_email kurmoo@ipcms.u-strasbg.fr
_publ_contact_author_fax '+33 3 88 10 72 47'
_publ_contact_author_phone '+33 3 88 10 71 33'
_publ_section_title
;
 Construction of Hydrogen-Bonded and Coordination-Bonded Networks of
 Cobalt(II) with Pyromellitate: Synthesis, Structures, and Magnetic
 Properties
;
_journal_name_full 'Inorganic Chemistry'
_journal_page_first 3410
_journal_page_last 3422
_journal_paper_doi 10.1021/ic020065y
_journal_volume 41
_journal_year 2002
_chemical_formula_moiety 'C5 H Co O4'
_chemical_formula_sum 'C5 H Co O4'
_chemical_formula_weight 183.99
_chemical_name_systematic
;
  ?
;
_space_group_IT_number 12
_symmetry_cell_setting monoclinic
_symmetry_Int_Tables_number 12
_symmetry_space_group_name_Hall '-C 2y'
_symmetry_space_group_name_H-M 'C 1 2/m 1'
_atom_sites_solution_hydrogens difmap
_atom_sites_solution_primary direct
_atom_sites_solution_secondary difmap
_audit_creation_method SHELXL-97
_cell_angle_alpha 90.00
_cell_angle_beta 115.531(3)
_cell_angle_gamma 90.00
_cell_formula_units_Z 4
_cell_length_a 6.1269(12)
_cell_length_b 17.476(3)
_cell_length_c 4.5541(9)
_cell_measurement_reflns_used 644
_cell_measurement_temperature 150(2)
_cell_measurement_theta_max 27.86
_cell_measurement_theta_min 4.88
_cell_volume 440.01(14)
_computing_cell_refinement 'SMART (BrukerAXS ,1997)'
_computing_data_collection 'SMART (BrukerAXS ,1997)'
_computing_data_reduction 'SAINT+ (BrukerAXS, 1997)'
_computing_molecular_graphics 'XPMA/ZORTEP, WebLab ViewerPro 3.7'
_computing_publication_material CIFTAB
_computing_structure_refinement 'SHELXL-97 (Sheldrick, 1997)'
_computing_structure_solution 'SHELXS-97 (Sheldrick, 1990)'
_diffrn_ambient_environment
;
  'In thin film of perfluorpolyether oil on mohair fibre'
;
_diffrn_ambient_temperature 150(2)
_diffrn_measured_fraction_theta_full 0.931
_diffrn_measured_fraction_theta_max 0.931
_diffrn_measurement_device_type 'Bruker SMART 1000 CCD'
_diffrn_measurement_method \w
_diffrn_radiation_monochromator graphite
_diffrn_radiation_source 'fine-focus sealed tube'
_diffrn_radiation_type MoK\a
_diffrn_radiation_wavelength 0.71073
_diffrn_reflns_av_R_equivalents 0.0181
_diffrn_reflns_av_sigmaI/netI 0.0222
_diffrn_reflns_limit_h_max 7
_diffrn_reflns_limit_h_min -8
_diffrn_reflns_limit_k_max 22
_diffrn_reflns_limit_k_min -22
_diffrn_reflns_limit_l_max 5
_diffrn_reflns_limit_l_min -5
_diffrn_reflns_number 1222
_diffrn_reflns_theta_full 27.93
_diffrn_reflns_theta_max 27.93
_diffrn_reflns_theta_min 2.33
_diffrn_standards_decay_% 0.00
_diffrn_standards_number 62
_exptl_absorpt_coefficient_mu 3.816
_exptl_absorpt_correction_T_max 1.000
_exptl_absorpt_correction_T_min 0.775
_exptl_absorpt_correction_type empirical
_exptl_absorpt_process_details 'XPREP, Bruker 1995'
_exptl_crystal_colour purple
_exptl_crystal_density_diffrn 2.777
_exptl_crystal_density_method 'not measured'
_exptl_crystal_description 'transparent rectangular platelet'
_exptl_crystal_F_000 360
_exptl_crystal_size_max 0.26
_exptl_crystal_size_mid 0.13
_exptl_crystal_size_min 0.06
_refine_diff_density_max 0.720
_refine_diff_density_min -0.474
_refine_diff_density_rms 0.133
_refine_ls_extinction_method none
_refine_ls_goodness_of_fit_ref 1.112
_refine_ls_hydrogen_treatment refxyz
_refine_ls_matrix_type full
_refine_ls_number_parameters 50
_refine_ls_number_reflns 509
_refine_ls_number_restraints 0
_refine_ls_restrained_S_all 1.112
_refine_ls_R_factor_all 0.0347
_refine_ls_R_factor_gt 0.0292
_refine_ls_shift/su_max 0.000
_refine_ls_shift/su_mean 0.000
_refine_ls_structure_factor_coef Fsqd
_refine_ls_weighting_details 'calc w=1/[\s^2^(Fo^2^)+(0.0379P)^2^+2.4909P] where P=(Fo^2^+2Fc^2^)/3'
_refine_ls_weighting_scheme calc
_refine_ls_wR_factor_gt 0.0714
_refine_ls_wR_factor_ref 0.0758
_reflns_number_gt 463
_reflns_number_total 509
_reflns_threshold_expression >2sigma(I)
_cod_data_source_file ic020065y_3.cif
_cod_data_source_block Co2(C10H2O8)
_cod_original_cell_volume 440.01(15)
_cod_database_code 4318161

loop_
_symmetry_equiv_pos_as_xyz
'x, y, z'
'-x, y, -z'
'x+1/2, y+1/2, z'
'-x+1/2, y+1/2, -z'
'-x, -y, -z'
'x, -y, z'
'-x+1/2, -y+1/2, -z'
'x+1/2, -y+1/2, z'

loop_
_atom_site_label
_atom_site_type_symbol
_atom_site_fract_x
_atom_site_fract_y
_atom_site_fract_z
_atom_site_U_iso_or_equiv
_atom_site_adp_type
_atom_site_occupancy
_atom_site_symmetry_multiplicity
_atom_site_calc_flag
_atom_site_refinement_flags
_atom_site_disorder_assembly
_atom_site_disorder_group
Co1 Co 0.0000 0.21029(3) 0.5000 0.0072(2) Uani 1 2 d S . .
O1 O 0.2396(4) 0.29996(12) 0.7108(5) 0.0082(4) Uani 1 1 d . . .
O2 O 0.2938(4) 0.36611(12) 1.1573(5) 0.0090(5) Uani 1 1 d . . .
C1 C 0.2130(5) 0.35962(17) 0.8544(7) 0.0079(6) Uani 1 1 d . . .
C2 C 0.0909(5) 0.43015(17) 0.6608(7) 0.0080(6) Uani 1 1 d . . .
C3 C 0.1758(8) 0.5000 0.8147(10) 0.0087(8) Uani 1 2 d S . .
H1 H 0.303(10) 0.5000 1.036(14) 0.010 Uiso 1 2 d S . .

loop_
_atom_site_aniso_label
_atom_site_aniso_U_11
_atom_site_aniso_U_22
_atom_site_aniso_U_33
_atom_site_aniso_U_23
_atom_site_aniso_U_13
_atom_site_aniso_U_12
Co1 0.0070(3) 0.0079(3) 0.0051(3) 0.000 0.0010(2) 0.000
O1 0.0088(10) 0.0068(10) 0.0082(11) -0.0012(7) 0.0029(9) 0.0000(8)
O2 0.0106(11) 0.0096(11) 0.0056(11) 0.0024(8) 0.0025(9) 0.0021(8)
C1 0.0045(14) 0.0110(14) 0.0082(15) 0.0018(11) 0.0028(12) 0.0004(10)
C2 0.0073(15) 0.0107(16) 0.0063(15) 0.0026(11) 0.0031(13) 0.0016(11)
C3 0.0055(19) 0.016(2) 0.004(2) 0.000 0.0009(16) 0.000

loop_
_atom_type_symbol
_atom_type_description
_atom_type_scat_dispersion_real
_atom_type_scat_dispersion_imag
_atom_type_scat_source
C C 0.0033 0.0016 'International Tables Vol C Tables 4.2.6.8 and 6.1.1.4'
H H 0.0000 0.0000 'International Tables Vol C Tables 4.2.6.8 and 6.1.1.4'
O O 0.0106 0.0060 'International Tables Vol C Tables 4.2.6.8 and 6.1.1.4'
Co Co 0.3494 0.9721 'International Tables Vol C Tables 4.2.6.8 and 6.1.1.4'

loop_
_geom_angle_atom_site_label_1
_geom_angle_atom_site_label_2
_geom_angle_atom_site_label_3
_geom_angle
_geom_angle_site_symmetry_1
_geom_angle_site_symmetry_3
_geom_angle_publ_flag
O2 Co1 O2 97.67(12) 8_454 7_557 ?
O2 Co1 O1 159.00(8) 8_454 . ?
O2 Co1 O1 93.40(9) 7_557 . ?
O2 Co1 O1 93.40(9) 8_454 2_556 ?
O2 Co1 O1 159.00(8) 7_557 2_556 ?
O1 Co1 O1 82.09(12) . 2_556 ?
O2 Co1 O1 87.35(8) 8_454 8_455 ?
O2 Co1 O1 86.50(8) 7_557 8_455 ?
O1 Co1 O1 111.19(8) . 8_455 ?
O1 Co1 O1 76.21(9) 2_556 8_455 ?
O2 Co1 O1 86.50(8) 8_454 7_556 ?
O2 Co1 O1 87.35(8) 7_557 7_556 ?
O1 Co1 O1 76.21(9) . 7_556 ?
O1 Co1 O1 111.19(8) 2_556 7_556 ?
O1 Co1 O1 170.64(11) 8_455 7_556 ?
C1 O1 Co1 129.13(19) . . ?
C1 O1 Co1 124.57(18) . 7_556 ?
Co1 O1 Co1 103.79(9) . 7_556 ?
C1 O2 Co1 127.3(2) . 7_557 ?
O2 C1 O1 124.0(3) . . ?
O2 C1 C2 115.4(3) . . ?
O1 C1 C2 120.4(2) . . ?
C3 C2 C2 118.7(2) . 2_556 ?
C3 C2 C1 115.9(3) . . ?
C2 C2 C1 125.28(16) 2_556 . ?
C2 C3 C2 122.5(4) . 6_565 ?

loop_
_geom_bond_atom_site_label_1
_geom_bond_atom_site_label_2
_geom_bond_distance
_geom_bond_site_symmetry_2
_geom_bond_publ_flag
Co1 O2 2.028(2) 8_454 ?
Co1 O2 2.028(2) 7_557 ?
Co1 O1 2.078(2) . ?
Co1 O1 2.078(2) 2_556 ?
Co1 O1 2.195(2) 8_455 ?
Co1 O1 2.195(2) 7_556 ?
O1 C1 1.278(4) . ?
O1 Co1 2.195(2) 7_556 ?
O2 C1 1.254(4) . ?
O2 Co1 2.028(2) 7_557 ?
C1 C2 1.513(4) . ?
C2 C3 1.392(4) . ?
C2 C2 1.407(6) 2_556 ?
C3 C2 1.392(4) 6_565 ?
